data_2214493
loop_
_publ_author_name
'Qing-Li Wei'
'Fu-Jin He'
'Yu-Sheng Lin'
'Sai Bi'

_publ_section_title
1-(2,4-Dichlorophenyl)-2-[5-(1<i>H</i>-1,2,4-triazol-1-ylmethyl)-1,3,4-thiadiazol-2-ylsulfanyl]ethanone
_journal_coeditor_code AT2345
_journal_issue 8
_journal_name_full 'Acta Crystallographica Section E'
_journal_page_first o3649
_journal_page_last o3649
_journal_paper_doi 10.1107/S1600536807036446
_journal_volume 63
_journal_year 2007
_chemical_formula_iupac 'C13 H9 Cl2 N5 O S2'
_chemical_formula_moiety 'C13 H9 Cl2 N5 O S2'
_chemical_formula_sum 'C13 H9 Cl2 N5 O S2'
_chemical_formula_weight 386.27
_chemical_name_systematic
;
1-(2,4-Dichlorophenyl)-2-[5-(1<i>H</i>-1,2,4-triazol-1-ylmethyl)-
1,3,4-thiadiazol-2-ylsulfanyl)ethanone
;
_space_group_IT_number 2
_symmetry_cell_setting triclinic
_symmetry_space_group_name_Hall '-P 1'
_symmetry_space_group_name_H-M 'P -1'
_atom_sites_solution_hydrogens geom
_atom_sites_solution_primary direct
_atom_sites_solution_secondary difmap
_audit_creation_method SHELXL97
_cell_angle_alpha 114.7840(10)
_cell_angle_beta 97.6180(10)
_cell_angle_gamma 107.4830(10)
_cell_formula_units_Z 2
_cell_length_a 7.3081(8)
_cell_length_b 11.5302(12)
_cell_length_c 11.5865(12)
_cell_measurement_reflns_used 2332
_cell_measurement_temperature 293(2)
_cell_measurement_theta_max 25.67
_cell_measurement_theta_min 2.95
_cell_volume 806.90(15)
_computing_cell_refinement 'SAINT (Siemens, 1996)'
_computing_data_collection 'SMART (Siemens, 1996)'
_computing_data_reduction SAINT
_computing_molecular_graphics 'SHELXTL (Sheldrick, 1997b)'
_computing_publication_material
;
SHELXTL, PARST (Nardelli, 1995) and PLATON (Spek, 2003)
;
_computing_structure_refinement 'SHELXL97 (Sheldrick, 1997a)'
_computing_structure_solution 'SHELXS97 (Sheldrick, 1997a)'
_diffrn_ambient_temperature 293(2)
_diffrn_detector_area_resol_mean 8.33
_diffrn_measured_fraction_theta_full 0.980
_diffrn_measured_fraction_theta_max 0.980
_diffrn_measurement_device_type 'Siemens SMART 1000 CCD area-detector'
_diffrn_measurement_method \w
_diffrn_radiation_monochromator graphite
_diffrn_radiation_source 'fine-focus sealed tube'
_diffrn_radiation_type MoK\a
_diffrn_radiation_wavelength 0.71073
_diffrn_reflns_av_R_equivalents 0.0108
_diffrn_reflns_av_sigmaI/netI 0.0199
_diffrn_reflns_limit_h_max 8
_diffrn_reflns_limit_h_min -8
_diffrn_reflns_limit_k_max 8
_diffrn_reflns_limit_k_min -14
_diffrn_reflns_limit_l_max 14
_diffrn_reflns_limit_l_min -13
_diffrn_reflns_number 4453
_diffrn_reflns_theta_full 25.68
_diffrn_reflns_theta_max 25.68
_diffrn_reflns_theta_min 2.03
_diffrn_standards_number 0
_exptl_absorpt_coefficient_mu 0.671
_exptl_absorpt_correction_T_max 0.9239
_exptl_absorpt_correction_T_min 0.8140
_exptl_absorpt_correction_type multi-scan
_exptl_absorpt_process_details '(SADABS; Sheldrick, 1996)'
_exptl_crystal_colour white
_exptl_crystal_density_diffrn 1.590
_exptl_crystal_density_method 'not measured'
_exptl_crystal_description column
_exptl_crystal_F_000 392
_exptl_crystal_size_max 0.32
_exptl_crystal_size_mid 0.18
_exptl_crystal_size_min 0.12
_refine_diff_density_max 0.372
_refine_diff_density_min -0.246
_refine_ls_extinction_method none
_refine_ls_goodness_of_fit_ref 1.032
_refine_ls_hydrogen_treatment constr
_refine_ls_matrix_type full
_refine_ls_number_parameters 208
_refine_ls_number_reflns 3000
_refine_ls_number_restraints 0
_refine_ls_restrained_S_all 1.032
_refine_ls_R_factor_all 0.0413
_refine_ls_R_factor_gt 0.0359
_refine_ls_shift/su_max 0.001
_refine_ls_shift/su_mean 0.000
_refine_ls_structure_factor_coef Fsqd
_refine_ls_weighting_details 'calc w = 1/[\s^2^(Fo^2^)+(0.046P)^2^+0.3504P] where P=(Fo^2^+2Fc^2^)/3'
_refine_ls_weighting_scheme calc
_refine_ls_wR_factor_gt 0.0902
_refine_ls_wR_factor_ref 0.0945
_reflns_number_gt 2633
_reflns_number_total 3000
_reflns_threshold_expression I>2\s(I)
_cod_data_source_file at2345.cif
_cod_data_source_block I
_cod_database_code 2214493
_cod_database_fobs_code 2214493

loop_
_symmetry_equiv_pos_as_xyz
'x, y, z'
'-x, -y, -z'

loop_
_atom_site_type_symbol
_atom_site_label
_atom_site_fract_x
_atom_site_fract_y
_atom_site_fract_z
_atom_site_U_iso_or_equiv
_atom_site_adp_type
_atom_site_calc_flag
_atom_site_refinement_flags
_atom_site_occupancy
S S1 0.18898(9) 0.88995(5) 0.12622(5) 0.04774(17) Uani d . 1
S S2 -0.05128(9) 1.06974(6) 0.15303(5) 0.04834(17) Uani d . 1
Cl Cl1 0.08220(10) 1.21982(8) 0.67037(8) 0.0727(2) Uani d . 1
Cl Cl2 0.56331(13) 1.75973(9) 0.91989(7) 0.0992(3) Uani d . 1
N N3 0.3817(3) 0.72299(17) 0.24843(16) 0.0412(4) Uani d . 1
N N5 0.2411(3) 1.10266(17) 0.34432(17) 0.0442(4) Uani d . 1
N N4 0.3763(3) 1.04975(17) 0.37369(17) 0.0439(4) Uani d . 1
O O1 -0.1538(2) 1.16754(17) 0.41346(17) 0.0619(5) Uani d . 1
C C7 -0.0064(3) 1.2523(2) 0.4152(2) 0.0415(5) Uani d . 1
C C9 0.1837(3) 1.3715(2) 0.6617(2) 0.0452(5) Uani d . 1
N N1 0.2790(4) 0.6229(2) 0.12138(19) 0.0650(6) Uani d . 1
C C4 0.3667(3) 0.9404(2) 0.2716(2) 0.0390(4) Uani d . 1
C C13 0.2396(3) 1.4985(2) 0.5429(2) 0.0448(5) Uani d . 1
H H13A 0.2169 1.5020 0.4638 0.054 Uiso calc R 1
C C3 0.4986(3) 0.8651(2) 0.2801(2) 0.0453(5) Uani d . 1
H H3A 0.5772 0.8635 0.2187 0.054 Uiso calc R 1
H H3B 0.5911 0.9147 0.3694 0.054 Uiso calc R 1
C C8 0.1426(3) 1.3732(2) 0.5417(2) 0.0383(4) Uani d . 1
N N2 0.2214(3) 0.54035(19) 0.2638(2) 0.0571(5) Uani d . 1
C C1 0.3436(4) 0.6723(2) 0.3299(2) 0.0497(5) Uani d . 1
H H1B 0.3964 0.7235 0.4222 0.060 Uiso calc R 1
C C5 0.1343(3) 1.02984(19) 0.2199(2) 0.0395(4) Uani d . 1
C C12 0.3678(3) 1.6167(2) 0.6581(2) 0.0528(6) Uani d . 1
H H12A 0.4303 1.6994 0.6573 0.063 Uiso calc R 1
C C6 0.0275(3) 1.2450(2) 0.2857(2) 0.0445(5) Uani d . 1
H H6A 0.1692 1.2952 0.3019 0.053 Uiso calc R 1
H H6B -0.0459 1.2910 0.2579 0.053 Uiso calc R 1
C C2 0.1871(4) 0.5162(2) 0.1377(3) 0.0632(7) Uani d . 1
H H2B 0.1036 0.4294 0.0661 0.076 Uiso calc R 1
C C11 0.4018(3) 1.6104(3) 0.7741(2) 0.0567(6) Uani d . 1
C C10 0.3127(3) 1.4892(3) 0.7780(2) 0.0570(6) Uani d . 1
H H10B 0.3388 1.4866 0.8574 0.068 Uiso calc R 1

loop_
_atom_site_aniso_label
_atom_site_aniso_U_11
_atom_site_aniso_U_22
_atom_site_aniso_U_33
_atom_site_aniso_U_12
_atom_site_aniso_U_13
_atom_site_aniso_U_23
S1 0.0637(4) 0.0385(3) 0.0350(3) 0.0231(3) 0.0064(2) 0.0131(2)
S2 0.0539(3) 0.0415(3) 0.0383(3) 0.0197(3) 0.0022(2) 0.0124(2)
Cl1 0.0632(4) 0.0811(5) 0.0947(5) 0.0178(3) 0.0230(4) 0.0684(4)
Cl2 0.0849(5) 0.0838(6) 0.0523(4) -0.0113(4) 0.0080(4) 0.0011(4)
N3 0.0471(10) 0.0335(9) 0.0378(9) 0.0133(7) 0.0065(7) 0.0165(7)
N5 0.0467(10) 0.0371(9) 0.0378(9) 0.0144(8) 0.0056(8) 0.0123(8)
N4 0.0448(9) 0.0365(9) 0.0402(9) 0.0116(8) 0.0043(8) 0.0152(8)
O1 0.0504(9) 0.0524(10) 0.0611(10) 0.0024(8) 0.0193(8) 0.0203(8)
C7 0.0401(11) 0.0373(11) 0.0479(12) 0.0163(9) 0.0158(9) 0.0201(9)
C9 0.0387(11) 0.0524(13) 0.0536(13) 0.0179(10) 0.0201(10) 0.0319(11)
N1 0.0887(16) 0.0413(11) 0.0403(10) 0.0082(10) 0.0004(10) 0.0158(9)
C4 0.0411(10) 0.0318(10) 0.0394(11) 0.0079(8) 0.0075(8) 0.0189(9)
C13 0.0491(12) 0.0398(11) 0.0448(12) 0.0159(9) 0.0140(10) 0.0212(10)
C3 0.0446(11) 0.0363(11) 0.0515(12) 0.0120(9) 0.0086(10) 0.0226(10)
C8 0.0377(10) 0.0384(11) 0.0429(11) 0.0170(8) 0.0166(9) 0.0204(9)
N2 0.0670(13) 0.0417(11) 0.0578(12) 0.0122(9) 0.0128(10) 0.0281(10)
C1 0.0612(14) 0.0430(12) 0.0407(11) 0.0153(10) 0.0111(10) 0.0217(10)
C5 0.0452(11) 0.0311(10) 0.0379(11) 0.0117(8) 0.0108(9) 0.0157(9)
C12 0.0534(13) 0.0391(12) 0.0560(14) 0.0112(10) 0.0179(11) 0.0188(11)
C6 0.0543(12) 0.0347(11) 0.0431(11) 0.0188(9) 0.0130(10) 0.0174(9)
C2 0.0757(17) 0.0328(12) 0.0528(14) 0.0050(11) -0.0018(12) 0.0136(11)
C11 0.0445(12) 0.0545(14) 0.0457(13) 0.0084(11) 0.0121(10) 0.0103(11)
C10 0.0456(12) 0.0749(17) 0.0439(13) 0.0154(12) 0.0133(10) 0.0288(12)

loop_
_atom_type_symbol
_atom_type_description
_atom_type_scat_dispersion_real
_atom_type_scat_dispersion_imag
_atom_type_scat_source
C C 0.0033 0.0016 'International Tables Vol C Tables 4.2.6.8 and 6.1.1.4'
H H 0.0000 0.0000 'International Tables Vol C Tables 4.2.6.8 and 6.1.1.4'
N N 0.0061 0.0033 'International Tables Vol C Tables 4.2.6.8 and 6.1.1.4'
O O 0.0106 0.0060 'International Tables Vol C Tables 4.2.6.8 and 6.1.1.4'
S S 0.1246 0.1234 'International Tables Vol C Tables 4.2.6.8 and 6.1.1.4'
Cl Cl 0.1484 0.1585 'International Tables Vol C Tables 4.2.6.8 and 6.1.1.4'

loop_
_geom_angle_atom_site_label_1
_geom_angle_atom_site_label_2
_geom_angle_atom_site_label_3
_geom_angle
C5 S1 C4 86.42(10)
C5 S2 C6 97.27(10)
C1 N3 N1 109.61(18)
C1 N3 C3 129.13(18)
N1 N3 C3 121.05(17)
C5 N5 N4 111.87(17)
C4 N4 N5 112.87(16)
O1 C7 C8 122.50(19)
O1 C7 C6 120.60(19)
C8 C7 C6 116.77(17)
C10 C9 C8 121.5(2)
C10 C9 Cl1 117.04(18)
C8 C9 Cl1 121.40(17)
C2 N1 N3 101.53(19)
N4 C4 C3 122.20(18)
N4 C4 S1 114.11(16)
C3 C4 S1 123.69(16)
C12 C13 C8 121.7(2)
C12 C13 H13A 119.1
C8 C13 H13A 119.1
N3 C3 C4 111.73(17)
N3 C3 H3A 109.3
C4 C3 H3A 109.3
N3 C3 H3B 109.3
C4 C3 H3B 109.3
H3A C3 H3B 107.9
C9 C8 C13 117.4(2)
C9 C8 C7 123.84(18)
C13 C8 C7 118.69(18)
C1 N2 C2 101.74(18)
N2 C1 N3 111.2(2)
N2 C1 H1B 124.4
N3 C1 H1B 124.4
N5 C5 S1 114.74(16)
N5 C5 S2 122.62(16)
S1 C5 S2 122.64(12)
C11 C12 C13 118.8(2)
C11 C12 H12A 120.6
C13 C12 H12A 120.6
C7 C6 S2 113.16(14)
C7 C6 H6A 108.9
S2 C6 H6A 108.9
C7 C6 H6B 108.9
S2 C6 H6B 108.9
H6A C6 H6B 107.8
N1 C2 N2 115.9(2)
N1 C2 H2B 122.1
N2 C2 H2B 122.1
C12 C11 C10 121.8(2)
C12 C11 Cl2 118.86(19)
C10 C11 Cl2 119.3(2)
C11 C10 C9 118.8(2)
C11 C10 H10B 120.6
C9 C10 H10B 120.6

loop_
_geom_bond_atom_site_label_1
_geom_bond_atom_site_label_2
_geom_bond_distance
S1 C5 1.725(2)
S1 C4 1.734(2)
S2 C5 1.745(2)
S2 C6 1.800(2)
Cl1 C9 1.734(2)
Cl2 C11 1.739(2)
N3 C1 1.321(3)
N3 N1 1.351(2)
N3 C3 1.457(2)
N5 C5 1.298(3)
N5 N4 1.382(2)
N4 C4 1.292(3)
O1 C7 1.209(2)
C7 C8 1.493(3)
C7 C6 1.525(3)
C9 C10 1.381(3)
C9 C8 1.393(3)
N1 C2 1.316(3)
C4 C3 1.497(3)
C13 C12 1.376(3)
C13 C8 1.398(3)
C13 H13A 0.9300
C3 H3A 0.9700
C3 H3B 0.9700
N2 C1 1.313(3)
N2 C2 1.339(3)
C1 H1B 0.9300
C12 C11 1.370(4)
C12 H12A 0.9300
C6 H6A 0.9700
C6 H6B 0.9700
C2 H2B 0.9300
C11 C10 1.375(3)
C10 H10B 0.9300

loop_
_geom_hbond_atom_site_label_D
_geom_hbond_atom_site_label_H
_geom_hbond_atom_site_label_A
_geom_hbond_site_symmetry_A
_geom_hbond_distance_DH
_geom_hbond_distance_HA
_geom_hbond_distance_DA
_geom_hbond_angle_DHA
_geom_hbond_publ_flag
C1 H1B N4 2_676 0.93 2.519 3.348(3) 148.66 yes
C13 H13A N2 1_565 0.93 2.536 3.455(3) 169.77 yes

loop_
_geom_torsion_atom_site_label_1
_geom_torsion_atom_site_label_2
_geom_torsion_atom_site_label_3
_geom_torsion_atom_site_label_4
_geom_torsion
C5 N5 N4 C4 0.1(2)
C1 N3 N1 C2 -1.0(3)
C3 N3 N1 C2 -176.2(2)
N5 N4 C4 C3 -179.72(17)
N5 N4 C4 S1 0.1(2)
C5 S1 C4 N4 -0.23(16)
C5 S1 C4 C3 179.61(18)
C1 N3 C3 C4 -98.8(3)
N1 N3 C3 C4 75.4(3)
N4 C4 C3 N3 117.6(2)
S1 C4 C3 N3 -62.2(2)
C10 C9 C8 C13 1.0(3)
Cl1 C9 C8 C13 -176.64(15)
C10 C9 C8 C7 -175.4(2)
Cl1 C9 C8 C7 6.9(3)
C12 C13 C8 C9 -1.3(3)
C12 C13 C8 C7 175.4(2)
O1 C7 C8 C9 29.9(3)
C6 C7 C8 C9 -154.2(2)
O1 C7 C8 C13 -146.5(2)
C6 C7 C8 C13 29.4(3)
C2 N2 C1 N3 -0.8(3)
N1 N3 C1 N2 1.2(3)
C3 N3 C1 N2 175.9(2)
N4 N5 C5 S1 -0.3(2)
N4 N5 C5 S2 179.31(14)
C4 S1 C5 N5 0.29(16)
C4 S1 C5 S2 -179.30(14)
C6 S2 C5 N5 16.65(19)
C6 S2 C5 S1 -163.80(13)
C8 C13 C12 C11 0.5(4)
O1 C7 C6 S2 -37.3(3)
C8 C7 C6 S2 146.76(16)
C5 S2 C6 C7 -68.97(17)
N3 N1 C2 N2 0.5(3)
C1 N2 C2 N1 0.1(3)
C13 C12 C11 C10 0.5(4)
C13 C12 C11 Cl2 -179.85(19)
C12 C11 C10 C9 -0.8(4)
Cl2 C11 C10 C9 179.59(18)
C8 C9 C10 C11 0.0(3)
Cl1 C9 C10 C11 177.74(18)

loop_
_cod_related_entry_id
_cod_related_entry_database
_cod_related_entry_code
1 ChemSpider 21124005
